data_6000356
loop_
_publ_author_name
'Serre, C.'
'Ferey, G.'

_publ_section_title
;
 Hydrothermal synthesis and ab initio structural approach of two new
 layered oxyfluorinated titanium(IV) phosphates:
 Ti2(PO4)(2)F4.N2C2H10(MIL-6) and Ti2(PO4)(2)F4.N2C3H12.H2O
;
_journal_name_full 'Journal of Materials Chemistry'
_journal_page_first 579
_journal_page_last 584
_journal_paper_doi 10.1039/a802710b
_journal_volume 9
_journal_year 1999
_chemical_formula_sum 'C3 H14 F4 N2 O9 P2 Ti2'
_space_group_name_H-M_alt 'C 1 2 1'
_cell_angle_alpha 90.000
_cell_angle_beta 106.200
_cell_angle_gamma 90.000
_cell_length_a 16.8200
_cell_length_b 6.3330
_cell_length_c 6.3310
_cell_volume 647.61
_cod_database_code 6000356

loop_
_atom_site_label
_atom_site_fract_x
_atom_site_fract_y
_atom_site_fract_z
? ? ? ?
